data_2217830
loop_
_publ_author_name
'Tamazyan, Rafael'
'Ayvazyan, Armen'
'Martirosyan, Ashot'
'Harutyunyan, Gohar'
'Martirosyan, Vahan'

_publ_section_title
7-Chloro-11a-phenyl-2,3,5,10,11,11a-hexahydro-1<i>H</i>-pyrrolo[2,1-<i>c</i>][1,4]benzodiazepine-5,11-dione
_journal_coeditor_code SJ2462
_journal_issue 3
_journal_name_full 'Acta Crystallographica Section E'
_journal_page_first o587
_journal_paper_doi 10.1107/S160053680800408X
_journal_volume 64
_journal_year 2008
_chemical_formula_iupac 'C18 H15 Cl N2 O2'
_chemical_formula_moiety 'C18 H15 Cl N2 O2'
_chemical_formula_sum 'C18 H15 Cl N2 O2'
_chemical_formula_weight 326.77
_chemical_name_systematic
;
7-Chloro-11a-phenyl-2,3,5,10,11,11a-hexahydro-1H-
pyrrolo[2,1-c][1,4]benzodiazepine-5,11-dione
;
_space_group_IT_number 2
_symmetry_cell_setting triclinic
_symmetry_space_group_name_Hall '-P 1'
_symmetry_space_group_name_H-M 'P -1'
_atom_sites_solution_hydrogens difmap
_atom_sites_solution_primary direct
_atom_sites_solution_secondary difmap
_audit_creation_method SHELXL-97
_cell_angle_alpha 86.90(3)
_cell_angle_beta 71.35(3)
_cell_angle_gamma 88.27(3)
_cell_formula_units_Z 2
_cell_length_a 8.9749(18)
_cell_length_b 9.2184(18)
_cell_length_c 9.912(2)
_cell_measurement_reflns_used 22
_cell_measurement_temperature 293(2)
_cell_measurement_theta_max 16.6
_cell_measurement_theta_min 12.6
_cell_volume 775.8(3)
_computing_cell_refinement 'LS  in CAD-4 (Enraf--Nonius, 1988)'
_computing_data_collection 'DATCOL in CAD-4 (Enraf--Nonius, 1988)'
_computing_data_reduction 'HELENA (Spek, 1997)'
_computing_molecular_graphics 'SHELXTL (Sheldrick, 2008) and ORTEPII (Johnson, 1976)'
_computing_publication_material 'SHELXTL (Sheldrick, 2008)'
_computing_structure_refinement 'SHELXL97 (Sheldrick, 2008)'
_computing_structure_solution 'SHELXS97 (Sheldrick, 2008)'
_diffrn_ambient_temperature 293(2)
_diffrn_measured_fraction_theta_full 1.000
_diffrn_measured_fraction_theta_max 1.000
_diffrn_measurement_device_type 'Enraf--Nonius CAD-4'
_diffrn_measurement_method \q/2\q
_diffrn_radiation_monochromator graphite
_diffrn_radiation_source 'fine-focus sealed tube'
_diffrn_radiation_type MoK\a
_diffrn_radiation_wavelength 0.71073
_diffrn_reflns_av_R_equivalents 0.0346
_diffrn_reflns_av_sigmaI/netI 0.0324
_diffrn_reflns_limit_h_max 12
_diffrn_reflns_limit_h_min -12
_diffrn_reflns_limit_k_max 12
_diffrn_reflns_limit_k_min -12
_diffrn_reflns_limit_l_max 13
_diffrn_reflns_limit_l_min -13
_diffrn_reflns_number 7347
_diffrn_reflns_theta_full 29.96
_diffrn_reflns_theta_max 29.96
_diffrn_reflns_theta_min 2.17
_diffrn_standards_decay_% 0
_diffrn_standards_interval_time 180
_diffrn_standards_number 3
_exptl_absorpt_coefficient_mu 0.257
_exptl_absorpt_correction_type none
_exptl_crystal_colour colourless
_exptl_crystal_density_diffrn 1.399
_exptl_crystal_density_method 'not measured'
_exptl_crystal_description prism
_exptl_crystal_F_000 340
_exptl_crystal_size_max 0.35
_exptl_crystal_size_mid 0.32
_exptl_crystal_size_min 0.28
_refine_diff_density_max 0.269
_refine_diff_density_min -0.309
_refine_ls_extinction_method none
_refine_ls_goodness_of_fit_ref 1.016
_refine_ls_hydrogen_treatment refall
_refine_ls_matrix_type full
_refine_ls_number_parameters 268
_refine_ls_number_reflns 4514
_refine_ls_number_restraints 0
_refine_ls_restrained_S_all 1.016
_refine_ls_R_factor_all 0.0746
_refine_ls_R_factor_gt 0.0464
_refine_ls_shift/su_max 0.000
_refine_ls_shift/su_mean 0.000
_refine_ls_structure_factor_coef Fsqd
_refine_ls_weighting_details 'calc w=1/[\s^2^(Fo^2^)+(0.0496P)^2^+0.2193P] where P=(Fo^2^+2Fc^2^)/3'
_refine_ls_weighting_scheme calc
_refine_ls_wR_factor_gt 0.1076
_refine_ls_wR_factor_ref 0.1214
_reflns_number_gt 3148
_reflns_number_total 4514
_reflns_threshold_expression I>2\s(I)
_cod_data_source_file sj2462.cif
_cod_data_source_block I
_cod_database_code 2217830
_cod_database_fobs_code 2217830

loop_
_symmetry_equiv_pos_as_xyz
'x, y, z'
'-x, -y, -z'

loop_
_atom_site_type_symbol
_atom_site_label
_atom_site_fract_x
_atom_site_fract_y
_atom_site_fract_z
_atom_site_U_iso_or_equiv
_atom_site_adp_type
_atom_site_calc_flag
_atom_site_occupancy
C C2 0.70626(17) 0.27403(17) 1.00932(16) 0.0333(3) Uani d 1
C C3 0.66409(19) 0.11255(18) 1.04089(17) 0.0389(3) Uani d 1
C C5 0.91077(18) 0.04305(16) 0.85230(16) 0.0343(3) Uani d 1
C C6 0.9468(2) -0.05252(19) 0.74145(19) 0.0432(4) Uani d 1
C C7 1.0802(2) -0.0350(2) 0.6255(2) 0.0488(4) Uani d 1
C C8 1.1788(2) 0.0798(2) 0.61835(19) 0.0470(4) Uani d 1
C C9 1.1492(2) 0.1717(2) 0.72885(19) 0.0418(4) Uani d 1
C C10 1.01455(17) 0.15430(16) 0.84775(16) 0.0332(3) Uani d 1
C C11 0.99809(17) 0.25083(15) 0.96767(16) 0.0319(3) Uani d 1
C C14 0.8259(2) 0.37447(19) 1.17444(18) 0.0391(3) Uani d 1
C C15 0.6494(2) 0.3646(2) 1.24567(19) 0.0493(4) Uani d 1
C C16 0.5879(2) 0.3677(2) 1.11921(19) 0.0448(4) Uani d 1
C C17 0.71935(17) 0.32632(16) 0.85722(16) 0.0335(3) Uani d 1
C C18 0.8016(2) 0.45256(19) 0.79868(18) 0.0405(4) Uani d 1
C C19 0.8104(2) 0.5045(2) 0.6632(2) 0.0519(4) Uani d 1
C C20 0.7365(3) 0.4332(2) 0.5842(2) 0.0571(5) Uani d 1
C C21 0.6523(3) 0.3101(2) 0.6421(2) 0.0562(5) Uani d 1
C C22 0.6436(2) 0.2556(2) 0.7781(2) 0.0439(4) Uani d 1
Cl Cl 1.33908(7) 0.10803(8) 0.46554(6) 0.0735(2) Uani d 1
H H4 0.745(2) -0.072(2) 0.987(2) 0.052(6) Uiso d 1
H H6 0.874(2) -0.135(2) 0.747(2) 0.047(5) Uiso d 1
H H7 1.101(3) -0.097(2) 0.551(2) 0.062(6) Uiso d 1
H H9 1.219(2) 0.246(2) 0.725(2) 0.049(5) Uiso d 1
H H18 0.851(2) 0.504(2) 0.853(2) 0.048(5) Uiso d 1
H H19 0.864(3) 0.590(3) 0.625(2) 0.065(7) Uiso d 1
H H20 0.745(3) 0.481(2) 0.482(3) 0.064(6) Uiso d 1
H H21 0.599(3) 0.259(2) 0.595(2) 0.058(6) Uiso d 1
H H22 0.584(2) 0.174(2) 0.816(2) 0.051(6) Uiso d 1
H H14A 0.856(2) 0.473(2) 1.1500(19) 0.040(5) Uiso d 1
H H15A 0.608(3) 0.445(3) 1.311(2) 0.065(6) Uiso d 1
H H16A 0.596(2) 0.467(2) 1.080(2) 0.052(6) Uiso d 1
H H14B 0.886(2) 0.328(2) 1.233(2) 0.048(5) Uiso d 1
H H15B 0.623(2) 0.270(2) 1.301(2) 0.054(6) Uiso d 1
H H16B 0.484(3) 0.331(2) 1.139(2) 0.055(6) Uiso d 1
N N1 0.85316(15) 0.29356(14) 1.04452(13) 0.0327(3) Uani d 1
N N4 0.77286(16) 0.01605(16) 0.96731(15) 0.0390(3) Uani d 1
O O12 1.11592(13) 0.28878(12) 0.99545(13) 0.0410(3) Uani d 1
O O13 0.54222(16) 0.07208(16) 1.12946(15) 0.0604(4) Uani d 1

loop_
_atom_site_aniso_label
_atom_site_aniso_U_11
_atom_site_aniso_U_22
_atom_site_aniso_U_33
_atom_site_aniso_U_12
_atom_site_aniso_U_13
_atom_site_aniso_U_23
C2 0.0302(7) 0.0378(8) 0.0323(7) -0.0007(6) -0.0102(5) -0.0035(6)
C3 0.0373(8) 0.0440(9) 0.0352(8) -0.0102(6) -0.0106(6) -0.0001(6)
C5 0.0389(8) 0.0298(7) 0.0351(7) 0.0016(6) -0.0134(6) 0.0008(6)
C6 0.0543(10) 0.0354(8) 0.0433(9) 0.0004(7) -0.0199(8) -0.0040(7)
C7 0.0610(11) 0.0468(10) 0.0399(9) 0.0125(8) -0.0178(8) -0.0093(8)
C8 0.0423(9) 0.0553(11) 0.0373(8) 0.0095(8) -0.0055(7) 0.0000(8)
C9 0.0352(8) 0.0438(9) 0.0437(9) 0.0006(7) -0.0092(7) 0.0006(7)
C10 0.0324(7) 0.0316(7) 0.0359(7) 0.0017(5) -0.0118(6) -0.0001(6)
C11 0.0342(7) 0.0263(7) 0.0361(7) -0.0030(5) -0.0131(6) 0.0040(5)
C14 0.0480(9) 0.0360(8) 0.0367(8) 0.0009(7) -0.0174(7) -0.0070(7)
C15 0.0494(10) 0.0602(12) 0.0365(9) 0.0050(9) -0.0102(7) -0.0112(8)
C16 0.0394(9) 0.0540(11) 0.0407(9) 0.0087(8) -0.0115(7) -0.0118(8)
C17 0.0310(7) 0.0363(8) 0.0343(7) 0.0047(6) -0.0119(6) -0.0050(6)
C18 0.0417(9) 0.0405(9) 0.0418(9) -0.0001(7) -0.0168(7) -0.0032(7)
C19 0.0563(11) 0.0507(11) 0.0463(10) -0.0007(9) -0.0147(8) 0.0080(8)
C20 0.0711(13) 0.0641(13) 0.0382(9) 0.0087(10) -0.0213(9) -0.0014(9)
C21 0.0687(13) 0.0618(12) 0.0508(11) 0.0060(10) -0.0354(10) -0.0148(9)
C22 0.0462(9) 0.0440(9) 0.0467(9) -0.0005(7) -0.0215(8) -0.0068(8)
Cl 0.0554(3) 0.0986(5) 0.0498(3) 0.0051(3) 0.0065(2) -0.0053(3)
N1 0.0349(6) 0.0337(6) 0.0318(6) -0.0002(5) -0.0134(5) -0.0037(5)
N4 0.0418(7) 0.0314(7) 0.0417(7) -0.0078(5) -0.0106(6) 0.0026(6)
O12 0.0371(6) 0.0362(6) 0.0532(7) -0.0047(4) -0.0189(5) -0.0019(5)
O13 0.0519(8) 0.0631(9) 0.0522(8) -0.0217(7) 0.0050(6) -0.0049(6)

loop_
_atom_type_symbol
_atom_type_description
_atom_type_scat_dispersion_real
_atom_type_scat_dispersion_imag
_atom_type_scat_source
C C 0.0033 0.0016 'International Tables Vol C Tables 4.2.6.8 and 6.1.1.4'
H H 0.0000 0.0000 'International Tables Vol C Tables 4.2.6.8 and 6.1.1.4'
N N 0.0061 0.0033 'International Tables Vol C Tables 4.2.6.8 and 6.1.1.4'
O O 0.0106 0.0060 'International Tables Vol C Tables 4.2.6.8 and 6.1.1.4'
Cl Cl 0.1484 0.1585 'International Tables Vol C Tables 4.2.6.8 and 6.1.1.4'

loop_
_geom_angle_atom_site_label_1
_geom_angle_atom_site_label_2
_geom_angle_atom_site_label_3
_geom_angle
_geom_angle_publ_flag
N1 C2 C17 113.17(12) n
N1 C2 C3 106.65(12) n
C17 C2 C3 113.09(13) n
N1 C2 C16 101.84(12) n
C17 C2 C16 111.26(13) n
C3 C2 C16 110.18(14) n
O13 C3 N4 121.24(16) n
O13 C3 C2 122.47(16) n
N4 C3 C2 116.26(13) n
C10 C5 C6 119.46(15) n
C10 C5 N4 123.50(14) n
C6 C5 N4 116.96(15) n
C7 C6 C5 120.84(17) n
C7 C6 H6 119.9(11) n
C5 C6 H6 119.3(11) n
C6 C7 C8 119.40(17) n
C6 C7 H7 120.2(14) n
C8 C7 H7 120.4(14) n
C9 C8 C7 120.77(17) n
C9 C8 Cl 120.40(15) n
C7 C8 Cl 118.82(15) n
C8 C9 C10 120.23(17) n
C8 C9 H9 120.2(12) n
C10 C9 H9 119.6(12) n
C5 C10 C9 119.18(15) n
C5 C10 C11 123.97(14) n
C9 C10 C11 116.69(14) n
O12 C11 N1 121.43(14) n
O12 C11 C10 120.38(14) n
N1 C11 C10 118.18(13) n
N1 C14 C15 103.15(14) n
N1 C14 H14A 110.2(11) n
C15 C14 H14A 110.6(11) n
N1 C14 H14B 109.6(11) n
C15 C14 H14B 112.6(11) n
H14A C14 H14B 110.4(15) n
C14 C15 C16 102.64(15) n
C14 C15 H15A 111.5(13) n
C16 C15 H15A 113.8(13) n
C14 C15 H15B 110.0(12) n
C16 C15 H15B 109.7(12) n
H15A C15 H15B 109.1(18) n
C15 C16 C2 104.63(14) n
C15 C16 H16A 107.3(12) n
C2 C16 H16A 107.6(12) n
C15 C16 H16B 115.7(13) n
C2 C16 H16B 109.7(13) n
H16A C16 H16B 111.4(18) n
C22 C17 C18 118.84(15) n
C22 C17 C2 121.50(15) n
C18 C17 C2 119.56(14) n
C19 C18 C17 120.52(17) n
C19 C18 H18 119.7(12) n
C17 C18 H18 119.8(12) n
C20 C19 C18 120.54(19) n
C20 C19 H19 119.1(14) n
C18 C19 H19 120.3(14) n
C21 C20 C19 119.41(18) n
C21 C20 H20 124.0(12) n
C19 C20 H20 116.5(12) n
C20 C21 C22 120.71(19) n
C20 C21 H21 123.0(13) n
C22 C21 H21 116.3(14) n
C17 C22 C21 119.96(18) n
C17 C22 H22 120.9(13) n
C21 C22 H22 119.1(13) n
C11 N1 C14 121.27(13) n
C11 N1 C2 126.30(12) n
C14 N1 C2 112.36(12) n
C3 N4 C5 128.71(14) n
C3 N4 H4 113.7(14) n
C5 N4 H4 116.9(14) n

loop_
_geom_bond_atom_site_label_1
_geom_bond_atom_site_label_2
_geom_bond_distance
_geom_bond_publ_flag
C2 N1 1.4858(19) n
C2 C17 1.527(2) n
C2 C3 1.538(2) n
C2 C16 1.539(2) n
C3 O13 1.217(2) n
C3 N4 1.356(2) n
C5 C10 1.395(2) n
C5 C6 1.396(2) n
C5 N4 1.407(2) n
C6 C7 1.375(3) n
C6 H6 1.010(19) n
C7 C8 1.385(3) n
C7 H7 0.93(2) n
C8 C9 1.374(3) n
C8 Cl 1.7370(19) n
C9 C10 1.398(2) n
C9 H9 0.93(2) n
C10 C11 1.490(2) n
C11 O12 1.2391(18) n
C11 N1 1.340(2) n
C14 N1 1.472(2) n
C14 C15 1.517(3) n
C14 H14A 0.956(19) n
C14 H14B 0.99(2) n
C15 C16 1.522(3) n
C15 H15A 0.99(2) n
C15 H15B 1.00(2) n
C16 H16A 0.97(2) n
C16 H16B 0.96(2) n
C17 C22 1.387(2) n
C17 C18 1.393(2) n
C18 C19 1.380(3) n
C18 H18 0.95(2) n
C19 C20 1.378(3) n
C19 H19 0.94(2) n
C20 C21 1.376(3) n
C20 H20 1.06(2) n
C21 C22 1.392(3) n
C21 H21 0.92(2) n
C22 H22 0.92(2) n
N4 H4 0.85(2) n

loop_
_geom_hbond_atom_site_label_D
_geom_hbond_atom_site_label_H
_geom_hbond_atom_site_label_A
_geom_hbond_site_symmetry_A
_geom_hbond_distance_DH
_geom_hbond_distance_HA
_geom_hbond_distance_DA
_geom_hbond_angle_DHA
_geom_hbond_publ_flag
N4 H4 O12 2_757 0.85(2) 2.35(2) 2.997(2) 133(2) yes

loop_
_geom_torsion_atom_site_label_1
_geom_torsion_atom_site_label_2
_geom_torsion_atom_site_label_3
_geom_torsion_atom_site_label_4
_geom_torsion
_geom_torsion_publ_flag
N1 C2 C3 O13 118.43(17) n
C17 C2 C3 O13 -116.54(18) n
C16 C2 C3 O13 8.7(2) n
N1 C2 C3 N4 -59.63(17) n
C17 C2 C3 N4 65.40(18) n
C16 C2 C3 N4 -169.39(14) n
C10 C5 C6 C7 -2.5(2) n
N4 C5 C6 C7 -179.40(15) n
C5 C6 C7 C8 -0.6(3) n
C6 C7 C8 C9 3.3(3) n
C6 C7 C8 Cl -175.46(14) n
C7 C8 C9 C10 -2.9(3) n
Cl C8 C9 C10 175.88(13) n
C6 C5 C10 C9 2.9(2) n
N4 C5 C10 C9 179.60(14) n
C6 C5 C10 C11 -172.22(14) n
N4 C5 C10 C11 4.5(2) n
C8 C9 C10 C5 -0.3(2) n
C8 C9 C10 C11 175.20(15) n
C5 C10 C11 O12 141.38(15) n
C9 C10 C11 O12 -33.9(2) n
C5 C10 C11 N1 -38.0(2) n
C9 C10 C11 N1 146.80(14) n
N1 C14 C15 C16 -34.22(19) n
C14 C15 C16 C2 39.5(2) n
N1 C2 C16 C15 -28.50(18) n
C17 C2 C16 C15 -149.37(15) n
C3 C2 C16 C15 84.38(18) n
N1 C2 C17 C22 144.75(15) n
C3 C2 C17 C22 23.3(2) n
C16 C2 C17 C22 -101.29(18) n
N1 C2 C17 C18 -38.96(19) n
C3 C2 C17 C18 -160.38(14) n
C16 C2 C17 C18 75.00(18) n
C22 C17 C18 C19 -1.4(2) n
C2 C17 C18 C19 -177.78(16) n
C17 C18 C19 C20 0.7(3) n
C18 C19 C20 C21 0.6(3) n
C19 C20 C21 C22 -1.2(3) n
C18 C17 C22 C21 0.8(3) n
C2 C17 C22 C21 177.10(16) n
C20 C21 C22 C17 0.5(3) n
O12 C11 N1 C14 -6.6(2) n
C10 C11 N1 C14 172.75(13) n
O12 C11 N1 C2 170.27(13) n
C10 C11 N1 C2 -10.4(2) n
C15 C14 N1 C11 -165.56(14) n
C15 C14 N1 C2 17.18(18) n
C17 C2 N1 C11 -50.6(2) n
C3 C2 N1 C11 74.38(18) n
C16 C2 N1 C11 -170.11(15) n
C17 C2 N1 C14 126.50(14) n
C3 C2 N1 C14 -108.52(14) n
C16 C2 N1 C14 6.98(17) n
O13 C3 N4 C5 172.76(16) n
C2 C3 N4 C5 -9.1(2) n
C10 C5 N4 C3 43.9(2) n
C6 C5 N4 C3 -139.36(17) n
